data_2003742
loop_
_publ_author_name
'Glidewell, C.'
'Lightfoot, P.'
'Patterson, I. L. J.'

_publ_section_title
;
 Bis(phenylsulfonyl)methane, (PhSO~2~)~2~CH~2~, and
 Dibromobis(phenylsulfonyl)methane, (PhSO~2~)~2~CBr~2~
;
_journal_issue 8
_journal_name_full 'Acta Crystallographica Section C'
_journal_page_first 1648
_journal_page_last 1651
_journal_paper_doi 10.1107/S0108270195002095
_journal_volume 51
_journal_year 1995
_chemical_compound_source ' synthesized by authors'
_chemical_formula_sum 'C13 H12 O4 S2'
_chemical_formula_weight 296.36
_space_group_IT_number 14
_symmetry_cell_setting monoclinic
_symmetry_space_group_name_Hall '-P 2yn'
_symmetry_space_group_name_H-M 'P 1 21/n 1'
_cell_angle_alpha 90
_cell_angle_beta 103.59(5)
_cell_angle_gamma 90
_cell_formula_units_Z 4
_cell_length_a 5.824(6)
_cell_length_b 23.038(3)
_cell_length_c 10.589(5)
_cell_measurement_reflns_used 19
_cell_measurement_temperature 293.2
_cell_measurement_theta_max 19.1
_cell_measurement_theta_min 13.9
_cell_volume 1381.0(16)
_computing_cell_refinement 'MSC/AFC Diffractometer Control'
_computing_data_collection 'MSC/AFC Diffractometer Control'
_computing_data_reduction teXsan
_computing_publication_material teXsan
_computing_structure_refinement teXsan
_computing_structure_solution SIR88
_diffrn_ambient_temperature 293.2
_diffrn_measurement_device AFC7S
_diffrn_measurement_method '\w/2\q scans'
_diffrn_radiation_monochromator graphite
_diffrn_radiation_source 'X-ray tube'
_diffrn_radiation_type MoK\a
_diffrn_radiation_wavelength 0.7107
_diffrn_reflns_av_R_equivalents 0.0112
_diffrn_reflns_limit_h_max 6
_diffrn_reflns_limit_h_min 0
_diffrn_reflns_limit_k_max 27
_diffrn_reflns_limit_k_min 0
_diffrn_reflns_limit_l_max 12
_diffrn_reflns_limit_l_min -12
_diffrn_reflns_number 2557
_diffrn_reflns_theta_max 25.00
_diffrn_standards_decay_% 1.05
_diffrn_standards_interval_count 150
_diffrn_standards_number 3
_exptl_absorpt_coefficient_mu 0.391
_exptl_absorpt_correction_T_max 1.000
_exptl_absorpt_correction_T_min 0.928
_exptl_absorpt_correction_type '\y scan (North, Phillips & Mathews, 1968)'
_exptl_crystal_colour colourless
_exptl_crystal_density_diffrn 1.425
_exptl_crystal_description needle
_exptl_crystal_F_000 616.00
_exptl_crystal_size_max 0.700
_exptl_crystal_size_mid 0.150
_exptl_crystal_size_min 0.100
_refine_diff_density_max 0.25
_refine_diff_density_min -0.25
_refine_ls_extinction_coef 18.2
_refine_ls_extinction_method 'type II, Gaussian, isotropic (Zachariasen, 1967)'
_refine_ls_goodness_of_fit_obs 1.950
_refine_ls_hydrogen_treatment noref
_refine_ls_matrix_type full
_refine_ls_number_parameters 173
_refine_ls_number_reflns 1782
_refine_ls_number_restraints 0
_refine_ls_R_factor_obs 0.0330
_refine_ls_shift/esd_max 0.0010
_refine_ls_structure_factor_coef F
_refine_ls_weighting_scheme sigma
_refine_ls_wR_factor_obs 0.0450
_reflns_number_observed 1782
_reflns_number_total 2302
_reflns_observed_criterion I>=3\sI
_cod_data_source_file ab1250.cif
_cod_data_source_block I
_cod_original_cell_volume 1381.0(10)
_cod_original_sg_symbol_H-M 'P 21/n'
_cod_original_formula_sum 'C13 H12 O4 S2 '
_cod_database_code 2003742

loop_
_symmetry_equiv_pos_as_xyz
'   +x,   +y,   +z'
1/2-x,1/2+y,1/2-z
'   -x,   -y,   -z'
1/2+x,1/2-y,1/2+z

loop_
_atom_site_aniso_label
_atom_site_aniso_U_11
_atom_site_aniso_U_12
_atom_site_aniso_U_13
_atom_site_aniso_U_22
_atom_site_aniso_U_23
_atom_site_aniso_U_33
S(1) 0.0410(4) -0.0027(3) 0.0073(3) 0.0418(4) -0.0026(3) 0.0337(3)
S(2) 0.0467(4) -0.0096(3) 0.0139(3) 0.0550(4) -0.0046(3) 0.0375(4)
O(11) 0.065(1) -0.0155(9) 0.0199(9) 0.050(1) -0.0006(8) 0.046(1)
O(12) 0.042(1) 0.0075(9) -0.0005(9) 0.064(1) 0.0003(9) 0.049(1)
O(21) 0.037(1) -0.011(1) 0.0101(9) 0.111(2) -0.007(1) 0.050(1)
O(22) 0.109(2) -0.013(1) 0.036(1) 0.050(1) -0.0051(10) 0.059(1)
C(1) 0.039(1) -0.006(1) 0.008(1) 0.045(1) -0.006(1) 0.034(1)
C(11) 0.046(2) -0.004(1) 0.019(1) 0.045(1) -0.007(1) 0.041(1)
C(12) 0.054(2) -0.001(1) 0.030(2) 0.057(2) -0.009(2) 0.085(2)
C(13) 0.085(3) 0.010(2) 0.077(3) 0.066(2) -0.011(2) 0.165(4)
C(14) 0.125(4) -0.021(2) 0.101(4) 0.060(2) -0.050(3) 0.181(5)
C(15) 0.106(3) -0.035(2) 0.048(3) 0.080(3) -0.055(2) 0.120(3)
C(16) 0.063(2) -0.015(2) 0.017(2) 0.064(2) -0.021(2) 0.062(2)
C(21) 0.047(2) 0.000(1) 0.013(1) 0.062(2) 0.002(1) 0.033(1)
C(22) 0.073(2) 0.053(3) 0.014(2) 0.172(4) -0.001(2) 0.050(2)
C(23) 0.068(2) 0.040(3) 0.004(2) 0.229(6) 0.012(3) 0.053(2)
C(24) 0.079(3) -0.007(2) 0.009(2) 0.127(3) 0.003(2) 0.036(2)
C(25) 0.098(3) 0.012(2) 0.017(2) 0.085(2) -0.004(2) 0.040(2)
C(26) 0.069(2) 0.015(2) 0.015(1) 0.069(2) 0.002(1) 0.045(2)

loop_
_atom_site_label
_atom_site_fract_x
_atom_site_fract_y
_atom_site_fract_z
_atom_site_U_iso_or_equiv
_atom_site_thermal_displace_type
S(1) 0.3077(1) 0.06592(3) 0.63616(6) 0.0391 Uij
S(2) 0.3806(1) 0.11093(3) 0.38052(6) 0.0458 Uij
O(11) 0.1473(3) 0.02780(8) 0.6793(2) 0.0526 Uij
O(12) 0.5565(3) 0.05471(8) 0.6749(2) 0.0532 Uij
O(21) 0.6205(3) 0.0917(1) 0.4028(2) 0.0661 Uij
O(22) 0.3341(4) 0.16910(8) 0.4142(2) 0.0699 Uij
C(1) 0.2222(4) 0.0634(1) 0.4628(2) 0.0395 Uij
C(11) 0.2545(5) 0.1372(1) 0.6812(2) 0.0427 Uij
C(12) 0.0286(5) 0.1596(1) 0.6476(3) 0.0629 Uij
C(13) -0.0081(7) 0.2151(2) 0.6892(5) 0.0974 Uij
C(14) 0.1781(9) 0.2455(2) 0.7657(5) 0.1113 Uij
C(15) 0.4003(8) 0.2223(2) 0.7985(4) 0.0984 Uij
C(16) 0.4414(5) 0.1679(1) 0.7552(3) 0.0628 Uij
C(21) 0.2414(5) 0.0988(1) 0.2164(2) 0.0466 Uij
C(22) 0.0223(7) 0.1211(2) 0.1685(3) 0.0985 Uij
C(23) -0.0885(7) 0.1116(2) 0.0389(4) 0.1182 Uij
C(24) 0.0252(7) 0.0820(2) -0.0394(3) 0.0815 Uij
C(25) 0.2432(7) 0.0597(1) 0.0102(3) 0.0742 Uij
C(26) 0.3539(6) 0.0673(1) 0.1398(3) 0.0606 Uij
H(11) 0.2443 0.0238 0.4371 0.0486 Uij
H(12) 0.0574 0.0718 0.4367 0.0486 Uij
H(121) -0.1008 0.1374 0.5978 0.0743 Uij
H(131) -0.1628 0.2326 0.6635 0.1159 Uij
H(141) 0.1520 0.2838 0.7981 0.1269 Uij
H(151) 0.5290 0.2442 0.8519 0.1164 Uij
H(161) 0.5968 0.1512 0.7763 0.0757 Uij
H(221) -0.0533 0.1454 0.2233 0.1162 Uij
H(231) -0.2483 0.1247 0.0028 0.1297 Uij
H(241) -0.0509 0.0766 -0.1288 0.0980 Uij
H(251) 0.3183 0.0374 -0.0444 0.0886 Uij
H(261) 0.5122 0.0519 0.1739 0.0729 Uij

loop_
_atom_type_symbol
_atom_type_scat_source
_atom_type_scat_dispersion_real
_atom_type_scat_dispersion_imag
C 'International Tables' 0.003 0.002
H 'International Tables' 0.000 0.000
S 'International Tables' 0.125 0.123
O 'International Tables' 0.011 0.006

loop_
_geom_angle_atom_site_label_1
_geom_angle_atom_site_label_2
_geom_angle_atom_site_label_3
_geom_angle
_geom_angle_publ_flag
O(11) S(1) O(12) 119.30(10) yes
O(11) S(1) C(1) 105.20(10) yes
O(11) S(1) C(11) 108.50(10) yes
O(12) S(1) C(1) 107.90(10) yes
O(12) S(1) C(11) 108.70(10) yes
C(1) S(1) C(11) 106.60(10) yes
O(21) S(2) O(22) 119.00(10) yes
O(21) S(2) C(1) 109.00(10) yes
O(21) S(2) C(21) 108.60(10) yes
O(22) S(2) C(1) 107.70(10) yes
O(22) S(2) C(21) 109.00(10) yes
C(1) S(2) C(21) 102.30(10) yes
S(1) C(1) S(2) 115.50(10) yes
S(1) C(1) H(11) 107.2 no
S(1) C(1) H(12) 108.0 no
S(2) C(1) H(11) 108.8 no
S(2) C(1) H(12) 109.5 no
H(11) C(1) H(12) 107.5 no
S(1) C(11) C(12) 119.8(2) no
S(1) C(11) C(16) 117.9(2) no
C(12) C(11) C(16) 122.3(3) no
C(11) C(12) C(13) 118.1(3) no
C(11) C(12) H(121) 121.4 no
C(13) C(12) H(121) 120.5 no
C(12) C(13) C(14) 119.8(4) no
C(12) C(13) H(131) 120.0 no
C(14) C(13) H(131) 120.2 no
C(13) C(14) C(15) 121.0(3) no
C(13) C(14) H(141) 120.1 no
C(15) C(14) H(141) 118.9 no
C(14) C(15) C(16) 120.1(4) no
C(14) C(15) H(151) 120.1 no
C(16) C(15) H(151) 119.8 no
C(11) C(16) C(15) 118.7(3) no
C(11) C(16) H(161) 120.1 no
C(15) C(16) H(161) 121.1 no
S(2) C(21) C(22) 118.9(2) no
S(2) C(21) C(26) 119.9(2) no
C(22) C(21) C(26) 121.2(3) no
C(21) C(22) C(23) 119.1(3) no
C(21) C(22) H(221) 120.5 no
C(23) C(22) H(221) 120.3 no
C(22) C(23) C(24) 120.1(3) no
C(22) C(23) H(231) 121.4 no
C(24) C(23) H(231) 118.5 no
C(23) C(24) C(25) 120.0(3) no
C(23) C(24) H(241) 119.5 no
C(25) C(24) H(241) 120.5 no
C(24) C(25) C(26) 120.7(3) no
C(24) C(25) H(251) 119.4 no
C(26) C(25) H(251) 119.8 no
C(21) C(26) C(25) 118.7(3) no
C(21) C(26) H(261) 121.1 no
C(25) C(26) H(261) 120.0 no

loop_
_geom_bond_atom_site_label_1
_geom_bond_atom_site_label_2
_geom_bond_distance
_geom_bond_publ_flag
S(1) O(11) 1.433(2) yes
S(1) O(12) 1.434(2) yes
S(1) C(1) 1.786(2) yes
S(1) C(11) 1.759(3) yes
S(2) O(21) 1.431(2) yes
S(2) O(22) 1.429(2) yes
S(2) C(1) 1.786(3) yes
S(2) C(21) 1.759(2) yes
C(1) H(11) 0.969 no
C(1) H(12) 0.954 no
C(11) C(12) 1.380(4) no
C(11) C(16) 1.378(4) no
C(12) C(13) 1.384(4) no
C(12) H(121) 0.960 no
C(13) C(14) 1.383(6) no
C(13) H(131) 0.967 no
C(14) C(15) 1.368(6) no
C(14) H(141) 0.971 no
C(15) C(16) 1.374(4) no
C(15) H(151) 0.967 no
C(16) H(161) 0.960 no
C(21) C(22) 1.359(4) no
C(21) C(26) 1.365(4) no
C(22) C(23) 1.391(5) no
C(22) H(221) 0.981 no
C(23) C(24) 1.359(5) no
C(23) H(231) 0.968 no
C(24) C(25) 1.357(5) no
C(24) H(241) 0.955 no
C(25) C(26) 1.383(4) no
C(25) H(251) 0.953 no
C(26) H(261) 0.975 no
